data_7022957
loop_
_publ_author_name
'Jin, Juan'
'Bai, Fu-Quan'
'Jia, Ming-Jun'
'Wang, Yan-Ning'
'Jia, Hong-Li'
'Yu, Jie-Hui'
'Xu, Ji-Qing'

_publ_section_title
;
 New Cd2+, Pb2+ complexes with acylhydrazidate molecules from in situ
 acylation reactions.
;
_journal_issue 24
_journal_name_full 'Dalton transactions (Cambridge, England : 2003)'
_journal_page_first 8771
_journal_page_last 8780
_journal_paper_doi 10.1039/c3dt50411e
_journal_volume 42
_journal_year 2013
_chemical_formula_sum 'C56 H42 Cd2 N12 O11'
_chemical_formula_weight 1283.84
_chemical_name_systematic
;
?
;
_space_group_IT_number 2
_symmetry_cell_setting triclinic
_symmetry_space_group_name_Hall '-P 1'
_symmetry_space_group_name_H-M 'P -1'
_atom_sites_solution_hydrogens geom
_atom_sites_solution_primary direct
_atom_sites_solution_secondary difmap
_audit_creation_method SHELXL-97
_cell_angle_alpha 106.65(3)
_cell_angle_beta 103.76(3)
_cell_angle_gamma 91.62(3)
_cell_formula_units_Z 1
_cell_length_a 10.381(2)
_cell_length_b 11.108(2)
_cell_length_c 12.085(2)
_cell_measurement_temperature 293(2)
_cell_volume 1289.8(5)
_computing_cell_refinement Process-auto
_computing_data_collection Process-auto
_computing_data_reduction Process-auto
_computing_structure_refinement 'SHELXL-97 (Sheldrick, 1997)'
_computing_structure_solution 'SHELXS-97 (Sheldrick, 1990)'
_diffrn_ambient_temperature 293(2)
_diffrn_detector_area_resol_mean 10.0
_diffrn_measured_fraction_theta_full 0.990
_diffrn_measured_fraction_theta_max 0.990
_diffrn_measurement_device_type 'Rigaku RAXIS-RAPID'
_diffrn_measurement_method omega-scan
_diffrn_radiation_monochromator graphite
_diffrn_radiation_source 'fine-focus sealed tube'
_diffrn_radiation_type MoK\a
_diffrn_radiation_wavelength 0.71073
_diffrn_reflns_av_R_equivalents 0.0249
_diffrn_reflns_av_sigmaI/netI 0.0320
_diffrn_reflns_limit_h_max 13
_diffrn_reflns_limit_h_min -13
_diffrn_reflns_limit_k_max 14
_diffrn_reflns_limit_k_min -14
_diffrn_reflns_limit_l_max 15
_diffrn_reflns_limit_l_min -15
_diffrn_reflns_number 12771
_diffrn_reflns_theta_full 27.45
_diffrn_reflns_theta_max 27.45
_diffrn_reflns_theta_min 3.02
_diffrn_standards_decay_% 0
_diffrn_standards_interval_count 0
_diffrn_standards_interval_time 0
_diffrn_standards_number 0
_exptl_absorpt_coefficient_mu 0.901
_exptl_absorpt_correction_T_max 0.914
_exptl_absorpt_correction_T_min 0.888
_exptl_absorpt_correction_type empirical
_exptl_absorpt_process_details Process-auto
_exptl_crystal_colour GREEN
_exptl_crystal_density_diffrn 1.653
_exptl_crystal_density_method 'not measured'
_exptl_crystal_description BLOCK
_exptl_crystal_F_000 646
_exptl_crystal_size_max 0.14
_exptl_crystal_size_mid 0.11
_exptl_crystal_size_min 0.10
_refine_diff_density_max 0.676
_refine_diff_density_min -0.450
_refine_diff_density_rms 0.076
_refine_ls_extinction_method none
_refine_ls_goodness_of_fit_ref 1.105
_refine_ls_hydrogen_treatment constr
_refine_ls_matrix_type full
_refine_ls_number_parameters 370
_refine_ls_number_reflns 5835
_refine_ls_number_restraints 0
_refine_ls_restrained_S_all 1.105
_refine_ls_R_factor_all 0.0346
_refine_ls_R_factor_gt 0.0289
_refine_ls_shift/su_max 0.002
_refine_ls_shift/su_mean 0.000
_refine_ls_structure_factor_coef Fsqd
_refine_ls_weighting_details 'calc w=1/[\s^2^(Fo^2^)+(0.0423P)^2^+0.5213P] where P=(Fo^2^+2Fc^2^)/3'
_refine_ls_weighting_scheme calc
_refine_ls_wR_factor_gt 0.0795
_refine_ls_wR_factor_ref 0.0840
_reflns_number_gt 5119
_reflns_number_total 5835
_reflns_threshold_expression >2sigma(I)
_cod_data_source_file c3dt50411e.txt
_cod_data_source_block 1
_cod_depositor_comments
;
The following automatic conversions were performed:

'_symmetry_cell_setting' value 'TRICLINIC' changed to 'triclinic'
according to /home/saulius/struct/CIF-dictionaries/cif_core.dic
dictionary named 'cif_core.dic' version 2.4.2 from
2011-04-26.

'_exptl_absorpt_correction_type' value 'EMPIRICAL'
changed to 'empirical' according to
/home/saulius/struct/CIF-dictionaries/cif_core.dic dictionary named
'cif_core.dic' version 2.4.2 from
2011-04-26.

'_refine_ls_hydrogen_treatment' value 'CONSTR' changed
to 'constr' according to
/home/saulius/struct/CIF-dictionaries/cif_core.dic dictionary named
'cif_core.dic' version 2.4.2 from 2011-04-26.

Automatic conversion script
Id: cif_fix_values 1891 2012-01-12 08:04:46Z andrius 
;
_cod_original_cell_volume 1289.8(4)
_cod_original_sg_symbol_H-M P-1
_cod_database_code 7022957

loop_
_symmetry_equiv_pos_as_xyz
'x, y, z'
'-x, -y, -z'

loop_
_atom_site_label
_atom_site_type_symbol
_atom_site_fract_x
_atom_site_fract_y
_atom_site_fract_z
_atom_site_U_iso_or_equiv
_atom_site_adp_type
_atom_site_occupancy
_atom_site_symmetry_multiplicity
_atom_site_calc_flag
_atom_site_refinement_flags
Cd1 Cd -0.142802(17) 1.534176(17) 1.105261(16) 0.03306(7) Uani 1 1 d .
O1 O -0.5558(2) 1.4225(3) 0.7155(2) 0.0689(7) Uani 1 1 d .
O2 O -0.05300(17) 1.33423(17) 0.88267(17) 0.0384(4) Uani 1 1 d .
O3 O -0.44510(19) 1.64273(19) 1.03059(19) 0.0447(4) Uani 1 1 d .
O4 O -0.0715(3) 2.0366(2) 1.1849(2) 0.0661(7) Uani 1 1 d .
N1 N -0.3640(2) 1.4551(2) 0.8584(2) 0.0407(5) Uani 1 1 d .
H1A H -0.3980 1.5136 0.9029 0.049 Uiso 1 1 calc R
N2 N -0.2344(2) 1.4343(2) 0.90669(19) 0.0341(4) Uani 1 1 d .
N3 N -0.2309(2) 1.7224(2) 1.0923(2) 0.0357(5) Uani 1 1 d .
N4 N -0.1391(2) 1.8291(2) 1.1344(2) 0.0402(5) Uani 1 1 d .
H4A H -0.0566 1.8154 1.1464 0.048 Uiso 1 1 calc R
N5 N -0.0858(2) 1.6305(2) 1.3179(2) 0.0376(5) Uani 1 1 d .
N6 N 0.0170(2) 1.4240(2) 1.19709(19) 0.0355(5) Uani 1 1 d .
C1 C -0.4578(3) 1.2194(3) 0.5638(3) 0.0554(8) Uani 1 1 d .
H1B H -0.5451 1.2346 0.5347 0.066 Uiso 1 1 calc R
C2 C -0.4024(4) 1.1253(3) 0.4960(3) 0.0588(9) Uani 1 1 d .
H2A H -0.4519 1.0770 0.4205 0.071 Uiso 1 1 calc R
C3 C -0.2734(4) 1.1015(3) 0.5390(3) 0.0591(8) Uani 1 1 d .
H3A H -0.2364 1.0374 0.4919 0.071 Uiso 1 1 calc R
C4 C -0.1981(3) 1.1717(3) 0.6514(3) 0.0475(7) Uani 1 1 d .
H4B H -0.1117 1.1540 0.6800 0.057 Uiso 1 1 calc R
C5 C -0.2528(3) 1.2691(2) 0.7213(2) 0.0346(5) Uani 1 1 d .
C6 C -0.3833(3) 1.2929(3) 0.6769(2) 0.0398(6) Uani 1 1 d .
C7 C -0.4408(3) 1.3943(3) 0.7507(3) 0.0460(7) Uani 1 1 d .
C8 C -0.1763(2) 1.3482(2) 0.8407(2) 0.0316(5) Uani 1 1 d .
C9 C -0.3413(4) 2.0937(3) 1.1785(3) 0.0595(9) Uani 1 1 d .
H9A H -0.2785 2.1630 1.1987 0.071 Uiso 1 1 calc R
C10 C -0.4731(4) 2.1103(4) 1.1755(3) 0.0730(11) Uani 1 1 d .
H10A H -0.4993 2.1915 1.1936 0.088 Uiso 1 1 calc R
C11 C -0.5662(4) 2.0081(4) 1.1461(3) 0.0674(10) Uani 1 1 d .
H11A H -0.6538 2.0213 1.1480 0.081 Uiso 1 1 calc R
C12 C -0.5316(3) 1.8866(3) 1.1140(3) 0.0529(8) Uani 1 1 d .
H12A H -0.5961 1.8181 1.0910 0.064 Uiso 1 1 calc R
C13 C -0.3984(3) 1.8670(3) 1.1163(2) 0.0406(6) Uani 1 1 d .
C14 C -0.3036(3) 1.9707(3) 1.1504(2) 0.0438(6) Uani 1 1 d .
C15 C -0.3587(3) 1.7383(3) 1.0781(2) 0.0358(5) Uani 1 1 d .
C16 C -0.1629(3) 1.9504(3) 1.1586(3) 0.0448(6) Uani 1 1 d .
C17 C -0.1392(3) 1.7264(3) 1.3776(3) 0.0477(7) Uani 1 1 d .
H17A H -0.2128 1.7557 1.3362 0.057 Uiso 1 1 calc R
C18 C -0.0902(4) 1.7857(3) 1.4998(3) 0.0571(8) Uani 1 1 d .
H18A H -0.1323 1.8512 1.5391 0.069 Uiso 1 1 calc R
C19 C 0.0197(4) 1.7467(3) 1.5609(3) 0.0544(8) Uani 1 1 d .
H19A H 0.0547 1.7867 1.6421 0.065 Uiso 1 1 calc R
C20 C 0.0798(3) 1.6463(3) 1.5009(2) 0.0432(6) Uani 1 1 d .
C21 C 0.1963(3) 1.5998(3) 1.5583(3) 0.0549(8) Uani 1 1 d .
H21A H 0.2336 1.6364 1.6397 0.066 Uiso 1 1 calc R
C22 C 0.2526(3) 1.5048(3) 1.4973(3) 0.0551(8) Uani 1 1 d .
H22A H 0.3303 1.4789 1.5361 0.066 Uiso 1 1 calc R
C23 C 0.1946(3) 1.4426(3) 1.3731(3) 0.0424(6) Uani 1 1 d .
C24 C 0.2455(3) 1.3381(3) 1.3068(3) 0.0565(8) Uani 1 1 d .
H24A H 0.3240 1.3104 1.3421 0.068 Uiso 1 1 calc R
C25 C 0.1807(4) 1.2773(3) 1.1913(3) 0.0576(8) Uani 1 1 d .
H25A H 0.2125 1.2065 1.1477 0.069 Uiso 1 1 calc R
C26 C 0.0657(3) 1.3231(3) 1.1397(3) 0.0473(7) Uani 1 1 d .
H26A H 0.0210 1.2807 1.0609 0.057 Uiso 1 1 calc R
C27 C 0.0223(3) 1.5895(2) 1.3782(2) 0.0355(5) Uani 1 1 d .
C28 C 0.0788(2) 1.4828(2) 1.3132(2) 0.0338(5) Uani 1 1 d .
OW1 O -0.31655(19) 1.4208(2) 1.13994(19) 0.0465(5) Uani 1 1 d .
OW2 O 0.1141(6) 0.9491(6) 0.0630(6) 0.0827(17) Uani 0.50 1 d P

loop_
_atom_site_aniso_label
_atom_site_aniso_U_11
_atom_site_aniso_U_22
_atom_site_aniso_U_33
_atom_site_aniso_U_23
_atom_site_aniso_U_13
_atom_site_aniso_U_12
Cd1 0.02453(10) 0.03633(11) 0.03320(11) 0.00863(7) -0.00046(7) 0.00787(7)
O1 0.0341(12) 0.119(2) 0.0419(12) 0.0185(13) -0.0060(9) 0.0248(13)
O2 0.0238(9) 0.0404(9) 0.0438(10) 0.0077(8) 0.0012(8) 0.0060(7)
O3 0.0282(9) 0.0484(11) 0.0525(12) 0.0132(9) 0.0030(9) 0.0053(8)
O4 0.0613(15) 0.0411(11) 0.0771(17) -0.0060(11) 0.0132(13) -0.0079(11)
N1 0.0217(10) 0.0560(14) 0.0400(12) 0.0107(11) 0.0033(9) 0.0110(10)
N2 0.0193(9) 0.0436(11) 0.0341(11) 0.0094(9) -0.0006(8) 0.0062(8)
N3 0.0262(10) 0.0343(10) 0.0414(12) 0.0083(9) 0.0020(9) 0.0075(8)
N4 0.0290(11) 0.0400(11) 0.0450(13) 0.0058(10) 0.0054(10) 0.0070(9)
N5 0.0363(12) 0.0372(11) 0.0361(11) 0.0089(9) 0.0053(9) 0.0085(9)
N6 0.0318(11) 0.0347(11) 0.0372(11) 0.0092(9) 0.0052(9) 0.0077(9)
C1 0.0457(17) 0.074(2) 0.0393(16) 0.0196(16) -0.0045(13) -0.0060(16)
C2 0.068(2) 0.0595(19) 0.0342(15) 0.0078(14) -0.0041(15) -0.0129(17)
C3 0.070(2) 0.0482(17) 0.0457(17) -0.0001(14) 0.0074(16) -0.0001(16)
C4 0.0429(16) 0.0434(15) 0.0460(16) 0.0051(13) 0.0026(13) 0.0040(12)
C5 0.0302(12) 0.0381(13) 0.0323(12) 0.0101(11) 0.0033(10) -0.0041(10)
C6 0.0299(13) 0.0523(15) 0.0343(13) 0.0152(12) 0.0009(11) -0.0014(11)
C7 0.0284(13) 0.0707(19) 0.0390(14) 0.0217(14) 0.0022(11) 0.0056(13)
C8 0.0216(11) 0.0363(12) 0.0343(12) 0.0114(10) 0.0014(9) 0.0015(9)
C9 0.076(2) 0.0453(16) 0.0453(17) 0.0041(14) 0.0033(17) 0.0207(16)
C10 0.087(3) 0.061(2) 0.064(2) 0.0080(18) 0.016(2) 0.047(2)
C11 0.062(2) 0.086(3) 0.056(2) 0.0221(19) 0.0152(18) 0.048(2)
C12 0.0434(17) 0.0653(19) 0.0526(17) 0.0201(15) 0.0118(14) 0.0266(15)
C13 0.0399(15) 0.0497(15) 0.0344(13) 0.0143(12) 0.0097(11) 0.0210(12)
C14 0.0491(16) 0.0427(14) 0.0321(13) 0.0047(11) 0.0031(12) 0.0155(13)
C15 0.0339(13) 0.0419(13) 0.0343(13) 0.0163(11) 0.0073(11) 0.0123(11)
C16 0.0510(17) 0.0383(14) 0.0367(14) 0.0010(11) 0.0081(13) 0.0054(12)
C17 0.0510(18) 0.0458(15) 0.0457(16) 0.0134(13) 0.0103(14) 0.0178(13)
C18 0.080(2) 0.0420(15) 0.0483(17) 0.0066(14) 0.0215(17) 0.0170(16)
C19 0.075(2) 0.0460(16) 0.0342(14) 0.0072(13) 0.0063(15) 0.0008(16)
C20 0.0493(16) 0.0388(13) 0.0346(14) 0.0105(11) -0.0009(12) -0.0020(12)
C21 0.0575(19) 0.0557(18) 0.0369(15) 0.0149(14) -0.0157(14) -0.0045(15)
C22 0.0447(17) 0.0621(19) 0.0499(17) 0.0244(16) -0.0134(14) 0.0065(15)
C23 0.0323(14) 0.0476(15) 0.0470(15) 0.0212(13) 0.0005(12) 0.0076(11)
C24 0.0412(17) 0.068(2) 0.065(2) 0.0312(17) 0.0066(15) 0.0256(15)
C25 0.060(2) 0.0580(18) 0.0582(19) 0.0191(16) 0.0159(17) 0.0329(16)
C26 0.0490(17) 0.0451(15) 0.0472(16) 0.0116(13) 0.0126(14) 0.0175(13)
C27 0.0354(13) 0.0344(12) 0.0351(13) 0.0130(11) 0.0031(11) 0.0020(10)
C28 0.0285(12) 0.0355(12) 0.0376(13) 0.0148(11) 0.0040(10) 0.0042(10)
OW1 0.0272(9) 0.0573(12) 0.0538(12) 0.0206(10) 0.0033(9) 0.0055(8)
OW2 0.076(4) 0.083(4) 0.092(4) 0.019(3) 0.039(3) -0.010(3)

loop_
_atom_type_symbol
_atom_type_description
_atom_type_scat_dispersion_real
_atom_type_scat_dispersion_imag
_atom_type_scat_source
C C 0.0033 0.0016 'International Tables Vol C Tables 4.2.6.8 and 6.1.1.4'
H H 0.0000 0.0000 'International Tables Vol C Tables 4.2.6.8 and 6.1.1.4'
Cd Cd -0.8075 1.2024 'International Tables Vol C Tables 4.2.6.8 and 6.1.1.4'
N N 0.0061 0.0033 'International Tables Vol C Tables 4.2.6.8 and 6.1.1.4'
O O 0.0106 0.0060 'International Tables Vol C Tables 4.2.6.8 and 6.1.1.4'

loop_
_geom_angle_atom_site_label_1
_geom_angle_atom_site_label_2
_geom_angle_atom_site_label_3
_geom_angle
_geom_angle_site_symmetry_3
N2 Cd1 N3 92.33(8) .
N2 Cd1 N6 113.69(8) .
N3 Cd1 N6 151.09(8) .
N2 Cd1 OW1 86.28(8) .
N3 Cd1 OW1 103.20(8) .
N6 Cd1 OW1 91.36(8) .
N2 Cd1 N5 169.65(7) .
N3 Cd1 N5 86.16(8) .
N6 Cd1 N5 70.43(8) .
OW1 Cd1 N5 84.11(8) .
N2 Cd1 O2 106.36(8) 2_587
N3 Cd1 O2 77.99(7) 2_587
N6 Cd1 O2 82.52(7) 2_587
OW1 Cd1 O2 167.31(7) 2_587
N5 Cd1 O2 83.37(8) 2_587
C8 O2 Cd1 127.65(16) 2_587
C7 N1 N2 126.8(2) .
C7 N1 H1A 116.6 .
N2 N1 H1A 116.6 .
C8 N2 N1 119.0(2) .
C8 N2 Cd1 123.15(16) .
N1 N2 Cd1 117.43(16) .
C15 N3 N4 118.3(2) .
C15 N3 Cd1 123.84(18) .
N4 N3 Cd1 115.46(15) .
C16 N4 N3 128.3(2) .
C16 N4 H4A 115.9 .
N3 N4 H4A 115.9 .
C17 N5 C27 118.3(2) .
C17 N5 Cd1 126.71(19) .
C27 N5 Cd1 114.51(17) .
C26 N6 C28 118.5(2) .
C26 N6 Cd1 124.71(19) .
C28 N6 Cd1 115.70(16) .
C2 C1 C6 120.1(3) .
C2 C1 H1B 120.0 .
C6 C1 H1B 120.0 .
C1 C2 C3 120.2(3) .
C1 C2 H2A 119.9 .
C3 C2 H2A 119.9 .
C2 C3 C4 120.9(3) .
C2 C3 H3A 119.6 .
C4 C3 H3A 119.6 .
C3 C4 C5 119.6(3) .
C3 C4 H4B 120.2 .
C5 C4 H4B 120.2 .
C4 C5 C6 119.2(3) .
C4 C5 C8 121.8(2) .
C6 C5 C8 119.0(2) .
C5 C6 C1 120.0(3) .
C5 C6 C7 119.1(2) .
C1 C6 C7 120.8(3) .
O1 C7 N1 121.4(3) .
O1 C7 C6 122.5(3) .
N1 C7 C6 116.1(2) .
O2 C8 N2 119.1(2) .
O2 C8 C5 121.1(2) .
N2 C8 C5 119.8(2) .
C10 C9 C14 118.9(4) .
C10 C9 H9A 120.6 .
C14 C9 H9A 120.6 .
C11 C10 C9 120.8(3) .
C11 C10 H10A 119.6 .
C9 C10 H10A 119.6 .
C10 C11 C12 121.0(3) .
C10 C11 H11A 119.5 .
C12 C11 H11A 119.5 .
C11 C12 C13 119.4(4) .
C11 C12 H12A 120.3 .
C13 C12 H12A 120.3 .
C14 C13 C12 119.4(3) .
C14 C13 C15 119.7(2) .
C12 C13 C15 120.8(3) .
C13 C14 C9 120.5(3) .
C13 C14 C16 119.4(2) .
C9 C14 C16 120.1(3) .
O3 C15 N3 119.5(2) .
O3 C15 C13 121.2(2) .
N3 C15 C13 119.3(3) .
O4 C16 N4 121.5(3) .
O4 C16 C14 124.2(3) .
N4 C16 C14 114.3(3) .
N5 C17 C18 122.9(3) .
N5 C17 H17A 118.5 .
C18 C17 H17A 118.5 .
C19 C18 C17 119.3(3) .
C19 C18 H18A 120.4 .
C17 C18 H18A 120.4 .
C18 C19 C20 119.6(3) .
C18 C19 H19A 120.2 .
C20 C19 H19A 120.2 .
C19 C20 C27 117.6(3) .
C19 C20 C21 123.2(3) .
C27 C20 C21 119.2(3) .
C22 C21 C20 121.5(3) .
C22 C21 H21A 119.3 .
C20 C21 H21A 119.3 .
C21 C22 C23 120.8(3) .
C21 C22 H22A 119.6 .
C23 C22 H22A 119.6 .
C28 C23 C24 117.0(3) .
C28 C23 C22 119.9(3) .
C24 C23 C22 123.0(3) .
C25 C24 C23 120.3(3) .
C25 C24 H24A 119.8 .
C23 C24 H24A 119.8 .
C24 C25 C26 118.6(3) .
C24 C25 H25A 120.7 .
C26 C25 H25A 120.7 .
N6 C26 C25 123.3(3) .
N6 C26 H26A 118.4 .
C25 C26 H26A 118.4 .
N5 C27 C20 122.2(3) .
N5 C27 C28 118.2(2) .
C20 C27 C28 119.6(2) .
N6 C28 C23 122.3(2) .
N6 C28 C27 118.8(2) .
C23 C28 C27 119.0(2) .

loop_
_geom_bond_atom_site_label_1
_geom_bond_atom_site_label_2
_geom_bond_distance
_geom_bond_site_symmetry_2
Cd1 N2 2.285(2) .
Cd1 N3 2.336(2) .
Cd1 N6 2.345(2) .
Cd1 OW1 2.355(2) .
Cd1 N5 2.401(2) .
Cd1 O2 2.420(2) 2_587
O1 C7 1.249(3) .
O2 C8 1.291(3) .
O2 Cd1 2.4204(19) 2_587
O3 C15 1.270(3) .
O4 C16 1.244(4) .
N1 C7 1.326(4) .
N1 N2 1.387(3) .
N1 H1A 0.8600 .
N2 C8 1.318(3) .
N3 C15 1.320(3) .
N3 N4 1.390(3) .
N4 C16 1.338(4) .
N4 H4A 0.8600 .
N5 C17 1.322(4) .
N5 C27 1.352(3) .
N6 C26 1.321(3) .
N6 C28 1.353(3) .
C1 C2 1.364(5) .
C1 C6 1.398(4) .
C1 H1B 0.9300 .
C2 C3 1.379(5) .
C2 H2A 0.9300 .
C3 C4 1.384(4) .
C3 H3A 0.9300 .
C4 C5 1.395(4) .
C4 H4B 0.9300 .
C5 C6 1.396(4) .
C5 C8 1.474(4) .
C6 C7 1.461(4) .
C9 C10 1.378(5) .
C9 C14 1.401(4) .
C9 H9A 0.9300 .
C10 C11 1.376(6) .
C10 H10A 0.9300 .
C11 C12 1.377(5) .
C11 H11A 0.9300 .
C12 C13 1.401(4) .
C12 H12A 0.9300 .
C13 C14 1.392(4) .
C13 C15 1.474(4) .
C14 C16 1.469(4) .
C17 C18 1.392(4) .
C17 H17A 0.9300 .
C18 C19 1.358(5) .
C18 H18A 0.9300 .
C19 C20 1.397(4) .
C19 H19A 0.9300 .
C20 C27 1.406(4) .
C20 C21 1.431(4) .
C21 C22 1.339(5) .
C21 H21A 0.9300 .
C22 C23 1.430(4) .
C22 H22A 0.9300 .
C23 C28 1.403(4) .
C23 C24 1.405(4) .
C24 C25 1.358(5) .
C24 H24A 0.9300 .
C25 C26 1.391(4) .
C25 H25A 0.9300 .
C26 H26A 0.9300 .
C27 C28 1.446(4) .
